data_4510200
loop_
_publ_author_name
'Zhou, Jie'
'Du, Lin'
'Qiao, Yong-Feng'
'Hu, Yan'
'Li, Bin'
'Li, Lin'
'Wang, Xiao-Yuan'
'Yang, Jing'
'Xie, Ming-Jin'
'Zhao, Qi-Hua'

_publ_section_title
;
 Intriguing Architectures Generated from 1,4-Bis(3- or
 4-pyridyl)-2,3-diaza-1,3-butadiene with Aromatic Dicarboxylates:
 Syntheses, Crystal Structures, and Properties
;
_journal_issue 3
_journal_name_full 'Crystal Growth &amp; Design'
_journal_page_first 1175
_journal_paper_doi 10.1021/cg401692e
_journal_volume 14
_journal_year 2014
_chemical_formula_moiety 'C20 H16 N4 Ni O5'
_chemical_formula_sum 'C20 H16 N4 Ni O5'
_chemical_formula_weight 451.08
_chemical_name_systematic
; 
 ? 
;
_space_group_IT_number 7
_symmetry_cell_setting monoclinic
_symmetry_space_group_name_Hall 'P -2yc'
_symmetry_space_group_name_H-M 'P 1 c 1'
_atom_sites_solution_hydrogens geom
_atom_sites_solution_primary direct
_atom_sites_solution_secondary difmap
_audit_creation_method SHELXL-97
_cell_angle_alpha 90.00
_cell_angle_beta 118.378(9)
_cell_angle_gamma 90.00
_cell_formula_units_Z 2
_cell_length_a 10.627(2)
_cell_length_b 6.2498(13)
_cell_length_c 17.169(3)
_cell_measurement_reflns_used 924
_cell_measurement_temperature 298(2)
_cell_measurement_theta_max 18.65
_cell_measurement_theta_min 2.54
_cell_volume 1003.3(3)
_computing_cell_refinement 'Bruker apex II'
_computing_data_collection 'Bruker apex II'
_computing_data_reduction 'Bruker SAINT'
_computing_molecular_graphics 'Bruker SHELXTL'
_computing_publication_material 'Bruker SHELXTL'
_computing_structure_refinement 'SHELXL-97 (Sheldrick, 1997)'
_computing_structure_solution 'SHELXS-97 (Sheldrick, 1990)'
_diffrn_ambient_temperature 298(2)
_diffrn_measured_fraction_theta_full 1.000
_diffrn_measured_fraction_theta_max 0.977
_diffrn_measurement_device_type 'phi and omega scans'
_diffrn_radiation_monochromator graphite
_diffrn_radiation_source 'fine-focus sealed tube'
_diffrn_radiation_type MoK\a
_diffrn_radiation_wavelength 0.71073
_diffrn_reflns_av_R_equivalents 0.0716
_diffrn_reflns_av_sigmaI/netI 0.1164
_diffrn_reflns_limit_h_max 13
_diffrn_reflns_limit_h_min -13
_diffrn_reflns_limit_k_max 8
_diffrn_reflns_limit_k_min -8
_diffrn_reflns_limit_l_max 22
_diffrn_reflns_limit_l_min -22
_diffrn_reflns_number 9238
_diffrn_reflns_theta_full 25.00
_diffrn_reflns_theta_max 28.01
_diffrn_reflns_theta_min 2.18
_exptl_absorpt_coefficient_mu 1.007
_exptl_absorpt_correction_T_max 0.9060
_exptl_absorpt_correction_T_min 0.8555
_exptl_absorpt_correction_type multi-scan
_exptl_absorpt_process_details sadabs
_exptl_crystal_colour green
_exptl_crystal_density_diffrn 1.493
_exptl_crystal_density_method 'not measured'
_exptl_crystal_description block
_exptl_crystal_F_000 464
_exptl_crystal_size_max 0.16
_exptl_crystal_size_mid 0.12
_exptl_crystal_size_min 0.10
_refine_diff_density_max 0.560
_refine_diff_density_min -0.359
_refine_diff_density_rms 0.078
_refine_ls_abs_structure_details 'Flack H D (1983), Acta Cryst. A39, 876-881'
_refine_ls_abs_structure_Flack 0.700(19)
_refine_ls_extinction_method SHELXL
_refine_ls_goodness_of_fit_ref 0.971
_refine_ls_hydrogen_treatment mixed
_refine_ls_matrix_type full
_refine_ls_number_parameters 277
_refine_ls_number_reflns 4538
_refine_ls_number_restraints 2
_refine_ls_restrained_S_all 0.970
_refine_ls_R_factor_all 0.1097
_refine_ls_R_factor_gt 0.0562
_refine_ls_shift/su_max 0.000
_refine_ls_shift/su_mean 0.000
_refine_ls_structure_factor_coef Fsqd
_refine_ls_weighting_details 'calc w=1/[\s^2^(Fo^2^)+(0.0207P)^2^+0.0000P] where P=(Fo^2^+2Fc^2^)/3'
_refine_ls_weighting_scheme calc
_refine_ls_wR_factor_gt 0.0791
_refine_ls_wR_factor_ref 0.0963
_reflns_number_gt 2809
_reflns_number_total 4538
_reflns_threshold_expression >2sigma(I)
_cod_data_source_file cg401692e_si_001.cif
_cod_data_source_block 4
_cod_depositor_comments
;
The following automatic conversions were performed:

'_symmetry_cell_setting' value 'Monoclinic' changed to 'monoclinic'
according to
/usr/data/users/saulius/crontab/automatic-downloads/current/ACS/lib/dictionaries/cif_core.dic
dictionary named 'cif_core.dic' version 2.4.2 from 2011-04-26.

Automatic conversion script
Id: cif_fix_values 2281 2013-09-26 08:29:07Z andrius 
;
_cod_original_sg_symbol_H-M Pc
_cod_database_code 4510200

loop_
_symmetry_equiv_pos_as_xyz
'x, y, z'
'x, -y, z+1/2'

loop_
_atom_site_label
_atom_site_type_symbol
_atom_site_fract_x
_atom_site_fract_y
_atom_site_fract_z
_atom_site_U_iso_or_equiv
_atom_site_adp_type
_atom_site_occupancy
_atom_site_symmetry_multiplicity
_atom_site_calc_flag
_atom_site_refinement_flags
N1 N 0.9694(6) 0.6999(8) 0.8951(4) 0.0373(15) Uani 1 1 d .
N2 N 0.1981(6) -0.3117(8) 0.7523(4) 0.0428(16) Uani 1 1 d .
N3 N 0.6306(6) 0.2824(10) 0.8288(4) 0.0633(19) Uani 1 1 d .
N4 N 0.5147(6) 0.1482(10) 0.8129(4) 0.069(2) Uani 1 1 d .
Ni1 Ni 1.08938(7) 0.68029(10) 0.82677(5) 0.03211(18) Uani 1 1 d .
O1 O 0.8961(4) 0.6870(6) 0.7086(3) 0.0336(11) Uani 1 1 d .
O2 O 0.9994(4) 0.9847(5) 0.7714(2) 0.0400(10) Uani 1 1 d .
O3 O 1.1219(5) 0.3634(7) 0.8540(3) 0.0596(16) Uani 1 1 d .
H3 H 1.2023 0.3446 0.8955 0.089 Uiso 1 1 calc R
O4 O 0.2645(5) 1.2218(6) 0.4341(3) 0.0387(13) Uani 1 1 d .
O5 O 0.3750(4) 1.5351(6) 0.4827(3) 0.0581(12) Uani 1 1 d .
C1 C 0.8633(6) 0.5651(9) 0.8773(4) 0.0451(15) Uani 1 1 d .
H1 H 0.8515 0.4514 0.8395 0.054 Uiso 1 1 calc R
C2 C 0.7690(6) 0.5814(11) 0.9109(4) 0.0483(16) Uani 1 1 d .
C3 C 0.7884(9) 0.7468(13) 0.9673(6) 0.074(3) Uani 1 1 d .
H3A H 0.7262 0.7649 0.9908 0.089 Uiso 1 1 calc R
C4 C 0.8998(8) 0.8863(11) 0.9893(5) 0.074(2) Uani 1 1 d .
H4 H 0.9159 0.9969 1.0292 0.089 Uiso 1 1 calc R
C5 C 0.9888(6) 0.8595(10) 0.9508(4) 0.0563(18) Uani 1 1 d .
H5 H 1.0633 0.9556 0.9645 0.068 Uiso 1 1 calc R
C6 C 0.6511(6) 0.4270(10) 0.8834(4) 0.0520(17) Uani 1 1 d .
H6 H 0.5897 0.4377 0.9078 0.062 Uiso 1 1 calc R
C7 C 0.4882(7) 0.0194(11) 0.7507(4) 0.0604(19) Uani 1 1 d .
H7 H 0.5416 0.0270 0.7208 0.072 Uiso 1 1 calc R
C8 C 0.3750(7) -0.1429(11) 0.7241(4) 0.0505(18) Uani 1 1 d .
C9 C 0.2986(6) -0.1647(9) 0.7708(4) 0.0421(14) Uani 1 1 d .
H9 H 0.3191 -0.0713 0.8175 0.050 Uiso 1 1 calc R
C10 C 0.1685(6) -0.4418(10) 0.6844(4) 0.0580(18) Uani 1 1 d .
H10 H 0.0981 -0.5453 0.6703 0.070 Uiso 1 1 calc R
C11 C 0.2372(8) -0.4296(13) 0.6345(5) 0.087(3) Uani 1 1 d .
H11 H 0.2134 -0.5239 0.5877 0.104 Uiso 1 1 calc R
C12 C 0.3420(10) -0.2774(13) 0.6538(6) 0.076(3) Uani 1 1 d .
H12 H 0.3889 -0.2662 0.6200 0.091 Uiso 1 1 calc R
C13 C 0.8946(6) 0.8874(10) 0.7131(4) 0.0296(14) Uani 1 1 d .
C14 C 0.7622(5) 1.0068(8) 0.6506(3) 0.0266(12) Uani 1 1 d .
C15 C 0.6516(6) 0.9030(9) 0.5804(4) 0.0332(14) Uani 1 1 d .
H15 H 0.6629 0.7606 0.5693 0.040 Uiso 1 1 calc R
C16 C 0.5240(6) 1.0063(9) 0.5261(4) 0.0355(14) Uani 1 1 d .
H16 H 0.4503 0.9342 0.4793 0.043 Uiso 1 1 calc R
C17 C 0.5080(5) 1.2189(8) 0.5428(3) 0.0259(12) Uani 1 1 d .
C18 C 0.6200(5) 1.3236(8) 0.6122(3) 0.0339(13) Uani 1 1 d .
H18 H 0.6100 1.4668 0.6230 0.041 Uiso 1 1 calc R
C19 C 0.7466(5) 1.2182(9) 0.6656(3) 0.0316(13) Uani 1 1 d .
H19 H 0.8212 1.2908 0.7117 0.038 Uiso 1 1 calc R
C20 C 0.3721(6) 1.3363(9) 0.4828(4) 0.0322(13) Uani 1 1 d .
H3C H 1.085(14) 0.267(10) 0.833(8) 0.11(3) Uiso 1 1 d .

loop_
_atom_site_aniso_label
_atom_site_aniso_U_11
_atom_site_aniso_U_22
_atom_site_aniso_U_33
_atom_site_aniso_U_23
_atom_site_aniso_U_13
_atom_site_aniso_U_12
N1 0.027(3) 0.042(4) 0.036(4) -0.003(3) 0.008(3) -0.005(2)
N2 0.035(4) 0.043(4) 0.055(4) -0.003(3) 0.026(3) -0.006(3)
N3 0.055(5) 0.086(4) 0.064(4) -0.035(4) 0.040(4) -0.044(4)
N4 0.059(4) 0.093(5) 0.074(4) -0.024(4) 0.048(4) -0.039(4)
Ni1 0.0228(3) 0.0313(3) 0.0368(4) -0.0003(5) 0.0098(3) -0.0022(5)
O1 0.025(2) 0.027(2) 0.040(3) 0.001(2) 0.008(2) -0.0008(19)
O2 0.0261(19) 0.037(2) 0.037(2) -0.003(2) -0.0014(18) -0.003(2)
O3 0.038(3) 0.037(3) 0.069(4) 0.000(2) -0.003(2) -0.004(2)
O4 0.032(3) 0.031(3) 0.044(3) -0.001(2) 0.012(2) 0.000(2)
O5 0.045(3) 0.033(2) 0.062(3) 0.000(2) -0.003(2) 0.003(2)
C1 0.039(3) 0.055(4) 0.039(4) -0.010(3) 0.017(3) -0.011(3)
C2 0.043(4) 0.058(4) 0.054(4) -0.011(3) 0.032(4) -0.008(3)
C3 0.070(6) 0.091(6) 0.097(7) -0.031(5) 0.069(6) -0.031(5)
C4 0.084(6) 0.074(5) 0.090(6) -0.044(5) 0.061(5) -0.021(4)
C5 0.052(4) 0.059(5) 0.061(4) -0.026(4) 0.029(4) -0.027(3)
C6 0.051(4) 0.064(5) 0.055(4) -0.004(3) 0.037(4) -0.020(3)
C7 0.056(4) 0.079(5) 0.062(5) -0.010(4) 0.041(4) -0.022(4)
C8 0.041(4) 0.068(5) 0.056(4) -0.010(4) 0.033(3) -0.018(4)
C9 0.042(3) 0.044(4) 0.045(4) -0.012(3) 0.024(3) -0.012(3)
C10 0.052(4) 0.061(5) 0.071(5) -0.030(4) 0.037(4) -0.026(3)
C11 0.098(6) 0.102(7) 0.092(6) -0.061(5) 0.072(5) -0.047(5)
C12 0.087(7) 0.080(6) 0.081(7) -0.037(5) 0.056(6) -0.033(5)
C13 0.027(3) 0.034(3) 0.029(3) -0.001(3) 0.015(3) -0.006(3)
C14 0.017(3) 0.033(3) 0.028(3) 0.005(2) 0.009(2) -0.003(2)
C15 0.032(3) 0.022(3) 0.041(4) 0.000(3) 0.014(3) 0.004(3)
C16 0.033(3) 0.032(3) 0.029(3) -0.006(3) 0.005(3) -0.004(3)
C17 0.023(3) 0.027(3) 0.024(3) 0.003(2) 0.008(2) 0.000(2)
C18 0.033(3) 0.025(3) 0.043(4) -0.005(3) 0.017(3) -0.005(3)
C19 0.022(3) 0.037(4) 0.025(3) -0.003(2) 0.003(2) -0.003(2)
C20 0.030(3) 0.038(3) 0.026(3) 0.002(3) 0.011(3) -0.003(3)

loop_
_atom_type_symbol
_atom_type_description
_atom_type_scat_dispersion_real
_atom_type_scat_dispersion_imag
_atom_type_scat_source
C C 0.0033 0.0016 'International Tables Vol C Tables 4.2.6.8 and 6.1.1.4'
H H 0.0000 0.0000 'International Tables Vol C Tables 4.2.6.8 and 6.1.1.4'
N N 0.0061 0.0033 'International Tables Vol C Tables 4.2.6.8 and 6.1.1.4'
Ni Ni 0.3393 1.1124 'International Tables Vol C Tables 4.2.6.8 and 6.1.1.4'
O O 0.0106 0.0060 'International Tables Vol C Tables 4.2.6.8 and 6.1.1.4'

loop_
_geom_angle_atom_site_label_1
_geom_angle_atom_site_label_2
_geom_angle_atom_site_label_3
_geom_angle
_geom_angle_site_symmetry_1
_geom_angle_site_symmetry_3
C1 N1 C5 117.9(6) . .
C1 N1 Ni1 120.7(4) . .
C5 N1 Ni1 121.1(4) . .
C10 N2 C9 117.4(6) . .
C10 N2 Ni1 123.5(4) . 1_445
C9 N2 Ni1 119.1(5) . 1_445
C6 N3 N4 113.8(5) . .
C7 N4 N3 111.7(5) . .
O4 Ni1 O3 96.02(17) 2_675 .
O4 Ni1 O1 160.98(17) 2_675 .
O3 Ni1 O1 102.97(16) . .
O4 Ni1 N2 90.8(2) 2_675 1_665
O3 Ni1 N2 94.7(2) . 1_665
O1 Ni1 N2 88.9(2) . 1_665
O4 Ni1 N1 90.78(19) 2_675 .
O3 Ni1 N1 90.6(2) . .
O1 Ni1 N1 87.91(19) . .
N2 Ni1 N1 174.3(2) 1_665 .
O4 Ni1 O2 99.29(15) 2_675 .
O3 Ni1 O2 164.40(16) . .
O1 Ni1 O2 61.68(14) . .
N2 Ni1 O2 88.12(18) 1_665 .
N1 Ni1 O2 86.25(18) . .
C13 O1 Ni1 89.8(4) . .
C13 O2 Ni1 87.9(3) . .
Ni1 O3 H3 109.5 . .
Ni1 O3 H3C 135(9) . .
H3 O3 H3C 114.3 . .
C20 O4 Ni1 126.1(4) . 2_474
N1 C1 C2 124.5(6) . .
N1 C1 H1 117.7 . .
C2 C1 H1 117.7 . .
C3 C2 C1 117.3(6) . .
C3 C2 C6 122.9(6) . .
C1 C2 C6 119.7(6) . .
C4 C3 C2 119.8(8) . .
C4 C3 H3A 120.1 . .
C2 C3 H3A 120.1 . .
C3 C4 C5 118.9(7) . .
C3 C4 H4 120.5 . .
C5 C4 H4 120.5 . .
N1 C5 C4 121.5(6) . .
N1 C5 H5 119.3 . .
C4 C5 H5 119.3 . .
N3 C6 C2 122.4(6) . .
N3 C6 H6 118.8 . .
C2 C6 H6 118.8 . .
N4 C7 C8 121.7(7) . .
N4 C7 H7 119.2 . .
C8 C7 H7 119.2 . .
C12 C8 C9 118.1(6) . .
C12 C8 C7 121.6(6) . .
C9 C8 C7 120.3(6) . .
N2 C9 C8 123.6(6) . .
N2 C9 H9 118.2 . .
C8 C9 H9 118.2 . .
N2 C10 C11 122.7(6) . .
N2 C10 H10 118.6 . .
C11 C10 H10 118.6 . .
C10 C11 C12 120.0(7) . .
C10 C11 H11 120.0 . .
C12 C11 H11 120.0 . .
C8 C12 C11 118.2(8) . .
C8 C12 H12 120.9 . .
C11 C12 H12 120.9 . .
O2 C13 O1 120.2(6) . .
O2 C13 C14 120.6(5) . .
O1 C13 C14 119.2(5) . .
C19 C14 C15 119.2(5) . .
C19 C14 C13 120.1(5) . .
C15 C14 C13 120.7(5) . .
C14 C15 C16 121.5(6) . .
C14 C15 H15 119.3 . .
C16 C15 H15 119.3 . .
C17 C16 C15 119.0(6) . .
C17 C16 H16 120.5 . .
C15 C16 H16 120.5 . .
C16 C17 C18 119.4(5) . .
C16 C17 C20 119.9(5) . .
C18 C17 C20 120.7(5) . .
C19 C18 C17 120.9(5) . .
C19 C18 H18 119.6 . .
C17 C18 H18 119.6 . .
C14 C19 C18 120.1(5) . .
C14 C19 H19 120.0 . .
C18 C19 H19 120.0 . .
O5 C20 O4 125.3(6) . .
O5 C20 C17 118.1(5) . .
O4 C20 C17 116.5(5) . .

loop_
_geom_bond_atom_site_label_1
_geom_bond_atom_site_label_2
_geom_bond_distance
_geom_bond_site_symmetry_2
N1 C1 1.323(7) .
N1 C5 1.329(7) .
N1 Ni1 2.106(6) .
N2 C10 1.331(7) .
N2 C9 1.327(7) .
N2 Ni1 2.092(6) 1_445
N3 C6 1.244(7) .
N3 N4 1.405(6) .
N4 C7 1.258(7) .
Ni1 O4 1.994(4) 2_675
Ni1 O3 2.027(4) .
Ni1 O1 2.091(4) .
Ni1 N2 2.092(6) 1_665
Ni1 O2 2.138(3) .
O1 C13 1.255(7) .
O2 C13 1.247(7) .
O3 H3 0.8200 .
O3 H3C 0.72(9) .
O4 C20 1.269(6) .
O4 Ni1 1.994(4) 2_474
O5 C20 1.243(6) .
C1 C2 1.377(7) .
C1 H1 0.9300 .
C2 C3 1.364(9) .
C2 C6 1.470(8) .
C3 C4 1.371(10) .
C3 H3A 0.9300 .
C4 C5 1.397(8) .
C4 H4 0.9300 .
C5 H5 0.9300 .
C6 H6 0.9300 .
C7 C8 1.471(8) .
C7 H7 0.9300 .
C8 C12 1.373(9) .
C8 C9 1.392(7) .
C9 H9 0.9300 .
C10 C11 1.366(8) .
C10 H10 0.9300 .
C11 C12 1.380(10) .
C11 H11 0.9300 .
C12 H12 0.9300 .
C13 C14 1.501(7) .
C14 C19 1.371(7) .
C14 C15 1.381(7) .
C15 C16 1.387(6) .
C15 H15 0.9300 .
C16 C17 1.386(7) .
C16 H16 0.9300 .
C17 C18 1.385(6) .
C17 C20 1.507(7) .
C18 C19 1.382(6) .
C18 H18 0.9300 .
C19 H19 0.9300 .

loop_
_geom_hbond_atom_site_label_D
_geom_hbond_atom_site_label_H
_geom_hbond_atom_site_label_A
_geom_hbond_distance_DH
_geom_hbond_distance_HA
_geom_hbond_distance_DA
_geom_hbond_angle_DHA
_geom_hbond_site_symmetry_A
O3 H3 O5 0.82 1.89 2.620(6) 148.3 2_675
O3 H3C O2 0.72(9) 2.03(8) 2.748(6) 174(13) 1_545

loop_
_geom_torsion_atom_site_label_1
_geom_torsion_atom_site_label_2
_geom_torsion_atom_site_label_3
_geom_torsion_atom_site_label_4
_geom_torsion
_geom_torsion_site_symmetry_1
_geom_torsion_site_symmetry_4
C6 N3 N4 C7 172.9(7) . .
C1 N1 Ni1 O4 -147.0(5) . 2_675
C5 N1 Ni1 O4 39.5(5) . 2_675
C1 N1 Ni1 O3 -51.0(5) . .
C5 N1 Ni1 O3 135.5(5) . .
C1 N1 Ni1 O1 52.0(5) . .
C5 N1 Ni1 O1 -121.5(5) . .
C1 N1 Ni1 N2 107(2) . 1_665
C5 N1 Ni1 N2 -66(3) . 1_665
C1 N1 Ni1 O2 113.7(5) . .
C5 N1 Ni1 O2 -59.7(5) . .
O4 Ni1 O1 C13 -3.3(7) 2_675 .
O3 Ni1 O1 C13 173.2(4) . .
N2 Ni1 O1 C13 -92.3(3) 1_665 .
N1 Ni1 O1 C13 83.0(3) . .
O2 Ni1 O1 C13 -3.8(3) . .
O4 Ni1 O2 C13 -176.0(4) 2_675 .
O3 Ni1 O2 C13 -7.1(9) . .
O1 Ni1 O2 C13 3.8(3) . .
N2 Ni1 O2 C13 93.6(3) 1_665 .
N1 Ni1 O2 C13 -85.8(4) . .
C5 N1 C1 C2 1.6(9) . .
Ni1 N1 C1 C2 -172.0(5) . .
N1 C1 C2 C3 -0.9(11) . .
N1 C1 C2 C6 177.4(6) . .
C1 C2 C3 C4 -1.0(13) . .
C6 C2 C3 C4 -179.3(7) . .
C2 C3 C4 C5 2.1(14) . .
C1 N1 C5 C4 -0.4(10) . .
Ni1 N1 C5 C4 173.2(5) . .
C3 C4 C5 N1 -1.4(12) . .
N4 N3 C6 C2 178.6(5) . .
C3 C2 C6 N3 176.7(8) . .
C1 C2 C6 N3 -1.6(11) . .
N3 N4 C7 C8 177.6(5) . .
N4 C7 C8 C12 177.1(8) . .
N4 C7 C8 C9 -3.3(10) . .
C10 N2 C9 C8 -1.1(10) . .
Ni1 N2 C9 C8 -178.6(5) 1_445 .
C12 C8 C9 N2 1.7(11) . .
C7 C8 C9 N2 -177.9(6) . .
C9 N2 C10 C11 0.3(10) . .
Ni1 N2 C10 C11 177.7(6) 1_445 .
N2 C10 C11 C12 -0.1(13) . .
C9 C8 C12 C11 -1.4(13) . .
C7 C8 C12 C11 178.1(7) . .
C10 C11 C12 C8 0.7(14) . .
Ni1 O2 C13 O1 -6.5(5) . .
Ni1 O2 C13 C14 170.1(4) . .
Ni1 O1 C13 O2 6.7(5) . .
Ni1 O1 C13 C14 -170.0(4) . .
O2 C13 C14 C19 -10.1(8) . .
O1 C13 C14 C19 166.6(5) . .
O2 C13 C14 C15 173.4(5) . .
O1 C13 C14 C15 -9.9(8) . .
C19 C14 C15 C16 -1.6(8) . .
C13 C14 C15 C16 174.9(5) . .
C14 C15 C16 C17 0.3(8) . .
C15 C16 C17 C18 0.9(8) . .
C15 C16 C17 C20 178.0(5) . .
C16 C17 C18 C19 -0.8(8) . .
C20 C17 C18 C19 -177.9(5) . .
C15 C14 C19 C18 1.7(7) . .
C13 C14 C19 C18 -174.8(5) . .
C17 C18 C19 C14 -0.5(8) . .
Ni1 O4 C20 O5 15.3(9) 2_474 .
Ni1 O4 C20 C17 -162.2(3) 2_474 .
C16 C17 C20 O5 -159.7(5) . .
C18 C17 C20 O5 17.4(8) . .
C16 C17 C20 O4 18.0(8) . .
C18 C17 C20 O4 -164.9(5) . .
